data_7707103
loop_
_publ_author_name
'Sa, Shreenibasa'
'Mukundam, Vanga'
'Kumari, Anupa'
'Das, Ritwick'
'Venkatasubbaiah, Krishnan'

_publ_section_title
;
 Synthesis of pyrazole anchored three-coordinated organoboranes and their
 application in the detection of picric acid.
;
_journal_issue 18
_journal_name_full 'Dalton transactions (Cambridge, England : 2003)'
_journal_page_first 6204
_journal_page_last 6212
_journal_paper_doi 10.1039/d1dt00586c
_journal_volume 50
_journal_year 2021
_chemical_formula_moiety 'C39 H37 B N2'
_chemical_formula_sum 'C39 H37 B N2'
_chemical_formula_weight 544.51
_space_group_crystal_system monoclinic
_space_group_IT_number 14
_space_group_name_Hall '-P 2yn'
_space_group_name_H-M_alt 'P 1 21/n 1'
_atom_sites_solution_hydrogens geom
_atom_sites_solution_primary direct
_audit_creation_date 2021-02-09
_audit_creation_method
;
Olex2 1.2
(compiled 2015.01.26 svn.r3150 for OlexSys, GUI svn.r4998)
;
_audit_update_record
;
2021-02-16 deposited with the CCDC.	2021-04-12 downloaded from the CCDC.
;
_cell_angle_alpha 90
_cell_angle_beta 91.502(3)
_cell_angle_gamma 90
_cell_formula_units_Z 4
_cell_length_a 8.2587(4)
_cell_length_b 30.5396(17)
_cell_length_c 11.9793(7)
_cell_measurement_reflns_used 3531
_cell_measurement_temperature 100
_cell_measurement_theta_max 29.05
_cell_measurement_theta_min 3.40
_cell_volume 3020.3(3)
_computing_cell_refinement 'SAINT v7.68A (Bruker, 2009)'
_computing_data_reduction 'SAINT v7.68A (Bruker, 2009)'
_computing_molecular_graphics 'Olex2 (Dolomanov et al., 2009)'
_computing_publication_material 'Olex2 (Dolomanov et al., 2009)'
_computing_structure_refinement 'ShelXL (Sheldrick, 2008)'
_computing_structure_solution 'ShelXS (Sheldrick, 2008)'
_diffrn_ambient_temperature 100
_diffrn_measured_fraction_theta_full 0.996
_diffrn_measured_fraction_theta_max 0.996
_diffrn_measurement_device_type 'Bruker APEX-II CCD'
_diffrn_measurement_method '\f and \w scans'
_diffrn_radiation_monochromator graphite
_diffrn_radiation_type MoK\a
_diffrn_radiation_wavelength 0.71073
_diffrn_reflns_av_R_equivalents 0.0777
_diffrn_reflns_av_unetI/netI 0.0653
_diffrn_reflns_Laue_measured_fraction_full 0.996
_diffrn_reflns_Laue_measured_fraction_max 0.996
_diffrn_reflns_limit_h_max 9
_diffrn_reflns_limit_h_min -9
_diffrn_reflns_limit_k_max 36
_diffrn_reflns_limit_k_min -35
_diffrn_reflns_limit_l_max 14
_diffrn_reflns_limit_l_min -13
_diffrn_reflns_number 24571
_diffrn_reflns_point_group_measured_fraction_full 0.996
_diffrn_reflns_point_group_measured_fraction_max 0.996
_diffrn_reflns_theta_full 24.997
_diffrn_reflns_theta_max 24.997
_diffrn_reflns_theta_min 3.403
_diffrn_standards_number 0
_exptl_absorpt_coefficient_mu 0.069
_exptl_absorpt_correction_T_max 0.7462
_exptl_absorpt_correction_T_min 0.6267
_exptl_absorpt_correction_type multi-scan
_exptl_absorpt_process_details
;
SADABS-2008/1 (Bruker,2008) was used for absorption correction.
wR2(int) was 0.1044 before and 0.0650 after correction.
The Ratio of minimum to maximum transmission is 0.8399.
The \l/2 correction factor is 0.0015.
;
_exptl_crystal_colour colourless
_exptl_crystal_colour_primary colourless
_exptl_crystal_density_diffrn 1.197
_exptl_crystal_description plate
_exptl_crystal_F_000 1160
_exptl_crystal_size_max 0.22
_exptl_crystal_size_mid 0.2
_exptl_crystal_size_min 0.15
_refine_diff_density_max 0.277
_refine_diff_density_min -0.274
_refine_diff_density_rms 0.042
_refine_ls_extinction_method none
_refine_ls_goodness_of_fit_ref 1.038
_refine_ls_hydrogen_treatment constr
_refine_ls_matrix_type full
_refine_ls_number_parameters 385
_refine_ls_number_reflns 5296
_refine_ls_number_restraints 0
_refine_ls_restrained_S_all 1.038
_refine_ls_R_factor_all 0.0675
_refine_ls_R_factor_gt 0.0491
_refine_ls_shift/su_max 0.001
_refine_ls_shift/su_mean 0.000
_refine_ls_structure_factor_coef Fsqd
_refine_ls_weighting_details 'w=1/[\s^2^(Fo^2^)+(0.0417P)^2^+1.2488P] where P=(Fo^2^+2Fc^2^)/3'
_refine_ls_weighting_scheme calc
_refine_ls_wR_factor_gt 0.1150
_refine_ls_wR_factor_ref 0.1252
_reflns_Friedel_coverage 0.000
_reflns_number_gt 4039
_reflns_number_total 5296
_reflns_threshold_expression 'I > 2\s(I)'
_cod_data_source_file d1dt00586c2.cif
_cod_data_source_block mukund
_cod_depositor_comments 'Adding full bibliography for 7707102--7707103.cif.'
_cod_database_code 7707103
_shelx_space_group_comment
;
The symmetry employed for this shelxl refinement is uniquely defined
by the following loop, which should always be used as a source of
symmetry information in preference to the above space-group names.
They are only intended as comments.
;
_olex2_refinement_description
;
1. Fixed Uiso
 At 1.2 times of:
  All C(H) groups
 At 1.5 times of:
  All C(H,H,H) groups
2.a Aromatic/amide H refined with riding coordinates:
 C18(H18), C35(H35), C33(H33), C24(H24), C7(H7), C6(H6), C5(H5), C17(H17),
 C26(H26), C14(H14), C13(H13), C12(H12), C11(H11), C9(H9), C8(H8), C2(H2),
 C20(H20), C21(H21), C15(H15)
2.b Idealised Me refined as rotating group:
 C30(H30A,H30B,H30C), C29(H29A,H29B,H29C), C38(H38A,H38B,H38C), C39(H39A,H39B,
 H39C), C37(H37A,H37B,H37C), C28(H28A,H28B,H28C)
;
_shelx_shelxl_version_number 2014/7
_olex2_submission_special_instructions 'No special instructions were received'

loop_
_space_group_symop_operation_xyz
'x, y, z'
'-x+1/2, y+1/2, -z+1/2'
'-x, -y, -z'
'x-1/2, -y-1/2, z-1/2'

loop_
_atom_site_label
_atom_site_type_symbol
_atom_site_fract_x
_atom_site_fract_y
_atom_site_fract_z
_atom_site_U_iso_or_equiv
_atom_site_adp_type
_atom_site_occupancy
_atom_site_site_symmetry_order
_atom_site_calc_flag
_atom_site_refinement_flags_posn
_atom_site_refinement_flags_adp
_atom_site_refinement_flags_occupancy
_atom_site_disorder_assembly
_atom_site_disorder_group
N1 N -0.06365(18) 0.10079(5) 0.49218(13) 0.0269(4) Uani 1 1 d . . . . .
N2 N -0.14165(18) 0.09464(5) 0.39187(13) 0.0258(4) Uani 1 1 d . . . . .
C18 C -0.0649(2) 0.19879(6) 0.24506(16) 0.0261(4) Uani 1 1 d . . . . .
H18 H -0.0747 0.2293 0.2589 0.031 Uiso 1 1 calc R . . . .
C22 C 0.2450(2) 0.19883(6) 0.01019(15) 0.0224(4) Uani 1 1 d . . . . .
C27 C 0.3686(2) 0.17887(6) 0.07560(15) 0.0248(4) Uani 1 1 d . . . . .
C25 C 0.5114(2) 0.15736(6) -0.09067(17) 0.0281(4) Uani 1 1 d . . . . .
C31 C 0.0293(2) 0.26667(6) 0.05190(14) 0.0222(4) Uani 1 1 d . . . . .
C36 C 0.1357(2) 0.30232(6) 0.07248(15) 0.0233(4) Uani 1 1 d . . . . .
C35 C 0.0822(2) 0.34510(6) 0.05651(15) 0.0254(4) Uani 1 1 d . . . . .
H35 H 0.1559 0.3685 0.0708 0.030 Uiso 1 1 calc R . . . .
C34 C -0.0744(2) 0.35493(6) 0.02055(16) 0.0269(4) Uani 1 1 d . . . . .
C33 C -0.1796(2) 0.32005(6) 0.00183(16) 0.0273(4) Uani 1 1 d . . . . .
H33 H -0.2880 0.3259 -0.0221 0.033 Uiso 1 1 calc R . . . .
C32 C -0.1313(2) 0.27679(6) 0.01705(15) 0.0249(4) Uani 1 1 d . . . . .
C23 C 0.2611(2) 0.19879(6) -0.10706(15) 0.0245(4) Uani 1 1 d . . . . .
C24 C 0.3926(2) 0.17815(6) -0.15500(16) 0.0276(4) Uani 1 1 d . . . . .
H24 H 0.4011 0.1783 -0.2339 0.033 Uiso 1 1 calc R . . . .
C30 C 0.3690(2) 0.17959(7) 0.20228(16) 0.0326(5) Uani 1 1 d . . . . .
H30A H 0.3148 0.1533 0.2296 0.049 Uiso 1 1 calc GR . . . .
H30B H 0.3114 0.2057 0.2276 0.049 Uiso 1 1 calc GR . . . .
H30C H 0.4809 0.1803 0.2314 0.049 Uiso 1 1 calc GR . . . .
C7 C 0.0644(3) 0.05480(7) 0.89154(18) 0.0400(5) Uani 1 1 d . . . . .
H7 H 0.1012 0.0523 0.9670 0.048 Uiso 1 1 calc R . . . .
C6 C -0.0296(3) 0.02223(7) 0.84340(19) 0.0418(6) Uani 1 1 d . . . . .
H6 H -0.0569 -0.0029 0.8859 0.050 Uiso 1 1 calc R . . . .
C5 C -0.0846(3) 0.02583(7) 0.73355(18) 0.0367(5) Uani 1 1 d . . . . .
H5 H -0.1496 0.0033 0.7012 0.044 Uiso 1 1 calc R . . . .
C4 C -0.0450(2) 0.06232(6) 0.67020(17) 0.0283(4) Uani 1 1 d . . . . .
C17 C -0.1147(2) 0.16937(6) 0.32563(16) 0.0274(4) Uani 1 1 d . . . . .
H17 H -0.1543 0.1797 0.3946 0.033 Uiso 1 1 calc R . . . .
C26 C 0.4984(2) 0.15883(6) 0.02424(16) 0.0275(4) Uani 1 1 d . . . . .
H26 H 0.5810 0.1457 0.0696 0.033 Uiso 1 1 calc R . . . .
C29 C 0.6532(3) 0.13432(7) -0.14222(19) 0.0384(5) Uani 1 1 d . . . . .
H29A H 0.7400 0.1555 -0.1549 0.058 Uiso 1 1 calc GR . . . .
H29B H 0.6184 0.1212 -0.2136 0.058 Uiso 1 1 calc GR . . . .
H29C H 0.6933 0.1113 -0.0916 0.058 Uiso 1 1 calc GR . . . .
C38 C -0.2535(2) 0.24148(7) -0.00971(19) 0.0364(5) Uani 1 1 d . . . . .
H38A H -0.2970 0.2300 0.0598 0.055 Uiso 1 1 calc GR . . . .
H38B H -0.2010 0.2177 -0.0502 0.055 Uiso 1 1 calc GR . . . .
H38C H -0.3419 0.2537 -0.0561 0.055 Uiso 1 1 calc GR . . . .
C39 C -0.1289(3) 0.40150(7) 0.0030(2) 0.0401(5) Uani 1 1 d . . . . .
H39A H -0.1114 0.4101 -0.0746 0.060 Uiso 1 1 calc GR . . . .
H39B H -0.0665 0.4208 0.0533 0.060 Uiso 1 1 calc GR . . . .
H39C H -0.2444 0.4039 0.0190 0.060 Uiso 1 1 calc GR . . . .
C14 C -0.4592(3) -0.01754(8) 0.1929(2) 0.0545(7) Uani 1 1 d . . . . .
H14 H -0.4676 -0.0480 0.1781 0.065 Uiso 1 1 calc R . . . .
C13 C -0.5547(3) 0.01138(9) 0.1336(2) 0.0489(6) Uani 1 1 d . . . . .
H13 H -0.6296 0.0009 0.0783 0.059 Uiso 1 1 calc R . . . .
C12 C -0.5421(3) 0.05544(8) 0.1541(2) 0.0467(6) Uani 1 1 d . . . . .
H12 H -0.6077 0.0755 0.1126 0.056 Uiso 1 1 calc R . . . .
C11 C -0.4338(3) 0.07068(7) 0.23509(19) 0.0384(5) Uani 1 1 d . . . . .
H11 H -0.4257 0.1012 0.2489 0.046 Uiso 1 1 calc R . . . .
C9 C 0.0504(2) 0.09492(6) 0.72017(17) 0.0314(5) Uani 1 1 d . . . . .
H9 H 0.0783 0.1201 0.6781 0.038 Uiso 1 1 calc R . . . .
C8 C 0.1048(3) 0.09127(7) 0.82930(18) 0.0362(5) Uani 1 1 d . . . . .
H8 H 0.1701 0.1137 0.8620 0.043 Uiso 1 1 calc R . . . .
C3 C -0.1041(2) 0.06613(6) 0.55370(16) 0.0271(4) Uani 1 1 d . . . . .
C16 C -0.1061(2) 0.12485(6) 0.30426(16) 0.0250(4) Uani 1 1 d . . . . .
C19 C -0.0008(2) 0.18491(6) 0.14447(15) 0.0243(4) Uani 1 1 d . . . . .
B1 B 0.0884(3) 0.21792(7) 0.06648(17) 0.0229(5) Uani 1 1 d . . . . .
C2 C -0.2063(2) 0.03780(6) 0.49255(17) 0.0309(5) Uani 1 1 d . . . . .
H2 H -0.2506 0.0110 0.5178 0.037 Uiso 1 1 calc R . . . .
C1 C -0.2300(2) 0.05640(6) 0.38903(17) 0.0277(4) Uani 1 1 d . . . . .
C37 C 0.3062(2) 0.29522(7) 0.11676(18) 0.0320(5) Uani 1 1 d . . . . .
H37A H 0.3649 0.3231 0.1170 0.048 Uiso 1 1 calc GR . . . .
H37B H 0.3614 0.2742 0.0690 0.048 Uiso 1 1 calc GR . . . .
H37C H 0.3032 0.2837 0.1930 0.048 Uiso 1 1 calc GR . . . .
C28 C 0.1320(2) 0.21850(7) -0.18256(16) 0.0333(5) Uani 1 1 d . . . . .
H28A H 0.1630 0.2152 -0.2605 0.050 Uiso 1 1 calc GR . . . .
H28B H 0.1200 0.2497 -0.1650 0.050 Uiso 1 1 calc GR . . . .
H28C H 0.0289 0.2034 -0.1713 0.050 Uiso 1 1 calc GR . . . .
C20 C 0.0000(2) 0.13957(6) 0.12517(16) 0.0299(5) Uani 1 1 d . . . . .
H20 H 0.0390 0.1290 0.0563 0.036 Uiso 1 1 calc R . . . .
C21 C -0.0537(2) 0.10978(6) 0.20255(17) 0.0310(5) Uani 1 1 d . . . . .
H21 H -0.0546 0.0793 0.1861 0.037 Uiso 1 1 calc R . . . .
C10 C -0.3370(2) 0.04182(6) 0.29638(17) 0.0297(5) Uani 1 1 d . . . . .
C15 C -0.3510(3) -0.00265(7) 0.2740(2) 0.0433(6) Uani 1 1 d . . . . .
H15 H -0.2856 -0.0230 0.3148 0.052 Uiso 1 1 calc R . . . .

loop_
_atom_site_aniso_label
_atom_site_aniso_U_11
_atom_site_aniso_U_22
_atom_site_aniso_U_33
_atom_site_aniso_U_23
_atom_site_aniso_U_13
_atom_site_aniso_U_12
N1 0.0257(8) 0.0265(9) 0.0289(9) 0.0059(7) 0.0060(7) 0.0027(7)
N2 0.0261(8) 0.0220(8) 0.0296(9) 0.0055(7) 0.0072(7) -0.0001(7)
C18 0.0278(10) 0.0195(10) 0.0313(11) 0.0011(8) 0.0074(8) 0.0018(8)
C22 0.0229(9) 0.0205(9) 0.0238(10) 0.0023(7) 0.0019(8) -0.0055(7)
C27 0.0259(10) 0.0225(10) 0.0259(10) 0.0030(8) 0.0022(8) -0.0037(8)
C25 0.0256(10) 0.0231(10) 0.0359(11) -0.0003(8) 0.0080(9) -0.0050(8)
C31 0.0220(9) 0.0270(10) 0.0177(9) 0.0013(7) 0.0033(7) -0.0030(8)
C36 0.0222(9) 0.0284(10) 0.0194(9) 0.0005(8) 0.0046(7) -0.0037(8)
C35 0.0258(10) 0.0243(10) 0.0264(10) 0.0012(8) 0.0052(8) -0.0064(8)
C34 0.0271(10) 0.0270(10) 0.0270(10) 0.0025(8) 0.0081(8) 0.0018(8)
C33 0.0183(9) 0.0349(11) 0.0288(10) 0.0008(8) 0.0028(8) 0.0018(8)
C32 0.0221(9) 0.0298(11) 0.0229(10) 0.0001(8) 0.0026(8) -0.0025(8)
C23 0.0229(9) 0.0263(10) 0.0243(10) 0.0020(8) 0.0017(8) -0.0082(8)
C24 0.0262(10) 0.0321(11) 0.0248(10) -0.0022(8) 0.0060(8) -0.0072(8)
C30 0.0330(11) 0.0381(12) 0.0266(11) 0.0050(9) -0.0027(9) 0.0045(9)
C7 0.0523(14) 0.0370(12) 0.0309(12) 0.0056(9) 0.0064(10) 0.0014(10)
C6 0.0520(14) 0.0348(12) 0.0389(13) 0.0162(10) 0.0062(11) -0.0055(10)
C5 0.0359(12) 0.0331(12) 0.0414(13) 0.0101(9) 0.0052(10) -0.0040(9)
C4 0.0252(10) 0.0250(10) 0.0351(11) 0.0064(8) 0.0086(8) 0.0057(8)
C17 0.0296(10) 0.0271(11) 0.0259(10) 0.0014(8) 0.0103(8) 0.0014(8)
C26 0.0234(10) 0.0251(10) 0.0340(11) 0.0065(8) 0.0015(8) -0.0014(8)
C29 0.0333(12) 0.0365(12) 0.0460(13) -0.0049(10) 0.0108(10) 0.0016(9)
C38 0.0247(10) 0.0352(12) 0.0491(13) -0.0015(10) -0.0037(10) -0.0061(9)
C39 0.0332(12) 0.0312(12) 0.0563(15) 0.0064(10) 0.0116(10) 0.0027(9)
C14 0.0410(14) 0.0373(14) 0.085(2) -0.0137(13) -0.0014(14) -0.0093(11)
C13 0.0338(13) 0.0603(17) 0.0528(15) -0.0072(12) 0.0018(11) -0.0141(12)
C12 0.0421(13) 0.0492(15) 0.0484(14) 0.0100(11) -0.0052(11) -0.0070(11)
C11 0.0388(12) 0.0331(12) 0.0433(13) 0.0061(10) -0.0008(10) -0.0033(10)
C9 0.0348(11) 0.0245(10) 0.0355(12) 0.0065(9) 0.0116(9) 0.0039(9)
C8 0.0456(13) 0.0287(11) 0.0346(12) -0.0014(9) 0.0068(10) 0.0006(9)
C3 0.0215(9) 0.0241(10) 0.0362(11) 0.0074(8) 0.0098(8) 0.0032(8)
C16 0.0227(9) 0.0225(10) 0.0301(10) 0.0055(8) 0.0061(8) -0.0010(8)
C19 0.0221(9) 0.0255(10) 0.0254(10) 0.0009(8) 0.0030(8) -0.0008(8)
B1 0.0237(11) 0.0264(11) 0.0183(10) -0.0018(9) -0.0029(8) -0.0060(9)
C2 0.0284(10) 0.0238(10) 0.0408(12) 0.0108(9) 0.0077(9) 0.0003(8)
C1 0.0241(10) 0.0227(10) 0.0366(11) 0.0039(8) 0.0096(8) 0.0013(8)
C37 0.0273(10) 0.0309(11) 0.0376(12) 0.0035(9) -0.0045(9) -0.0068(8)
C28 0.0274(10) 0.0469(13) 0.0257(10) 0.0006(9) 0.0003(8) -0.0016(9)
C20 0.0360(11) 0.0264(11) 0.0279(10) -0.0028(8) 0.0115(9) -0.0022(8)
C21 0.0355(11) 0.0202(10) 0.0378(12) -0.0019(8) 0.0120(9) -0.0026(8)
C10 0.0256(10) 0.0269(11) 0.0371(11) 0.0040(9) 0.0110(9) -0.0024(8)
C15 0.0335(12) 0.0297(12) 0.0667(16) 0.0025(11) 0.0008(11) -0.0012(9)

loop_
_atom_type_symbol
_atom_type_description
_atom_type_scat_dispersion_real
_atom_type_scat_dispersion_imag
_atom_type_scat_source
C C 0.0033 0.0016 'International Tables Vol C Tables 4.2.6.8 and 6.1.1.4'
H H 0.0000 0.0000 'International Tables Vol C Tables 4.2.6.8 and 6.1.1.4'
B B 0.0013 0.0007 'International Tables Vol C Tables 4.2.6.8 and 6.1.1.4'
N N 0.0061 0.0033 'International Tables Vol C Tables 4.2.6.8 and 6.1.1.4'

loop_
_geom_angle_atom_site_label_1
_geom_angle_atom_site_label_2
_geom_angle_atom_site_label_3
_geom_angle
_geom_angle_site_symmetry_1
_geom_angle_site_symmetry_3
_geom_angle_publ_flag
C3 N1 N2 104.96(15) . . ?
N1 N2 C16 117.13(15) . . ?
N1 N2 C1 112.15(15) . . ?
C1 N2 C16 130.27(17) . . ?
C17 C18 H18 119.0 . . ?
C17 C18 C19 121.99(17) . . ?
C19 C18 H18 119.0 . . ?
C27 C22 C23 117.80(17) . . ?
C27 C22 B1 120.65(16) . . ?
C23 C22 B1 121.44(16) . . ?
C22 C27 C30 122.13(17) . . ?
C26 C27 C22 119.97(17) . . ?
C26 C27 C30 117.86(17) . . ?
C24 C25 C29 122.06(18) . . ?
C26 C25 C24 117.77(17) . . ?
C26 C25 C29 120.15(18) . . ?
C36 C31 B1 121.18(16) . . ?
C32 C31 C36 117.14(17) . . ?
C32 C31 B1 121.67(16) . . ?
C31 C36 C37 121.34(17) . . ?
C35 C36 C31 120.30(17) . . ?
C35 C36 C37 118.30(16) . . ?
C36 C35 H35 118.8 . . ?
C34 C35 C36 122.47(17) . . ?
C34 C35 H35 118.8 . . ?
C35 C34 C33 117.32(17) . . ?
C35 C34 C39 121.43(18) . . ?
C33 C34 C39 121.25(18) . . ?
C34 C33 H33 119.0 . . ?
C34 C33 C32 122.09(17) . . ?
C32 C33 H33 119.0 . . ?
C31 C32 C38 121.62(17) . . ?
C33 C32 C31 120.65(17) . . ?
C33 C32 C38 117.67(17) . . ?
C22 C23 C28 120.87(17) . . ?
C24 C23 C22 120.28(17) . . ?
C24 C23 C28 118.74(17) . . ?
C25 C24 C23 121.78(18) . . ?
C25 C24 H24 119.1 . . ?
C23 C24 H24 119.1 . . ?
C27 C30 H30A 109.5 . . ?
C27 C30 H30B 109.5 . . ?
C27 C30 H30C 109.5 . . ?
H30A C30 H30B 109.5 . . ?
H30A C30 H30C 109.5 . . ?
H30B C30 H30C 109.5 . . ?
C6 C7 H7 120.1 . . ?
C6 C7 C8 119.7(2) . . ?
C8 C7 H7 120.1 . . ?
C7 C6 H6 119.8 . . ?
C7 C6 C5 120.46(19) . . ?
C5 C6 H6 119.8 . . ?
C6 C5 H5 119.8 . . ?
C6 C5 C4 120.4(2) . . ?
C4 C5 H5 119.8 . . ?
C5 C4 C9 118.39(19) . . ?
C5 C4 C3 120.24(18) . . ?
C9 C4 C3 121.36(17) . . ?
C18 C17 H17 120.4 . . ?
C16 C17 C18 119.26(17) . . ?
C16 C17 H17 120.4 . . ?
C27 C26 H26 118.8 . . ?
C25 C26 C27 122.32(18) . . ?
C25 C26 H26 118.8 . . ?
C25 C29 H29A 109.5 . . ?
C25 C29 H29B 109.5 . . ?
C25 C29 H29C 109.5 . . ?
H29A C29 H29B 109.5 . . ?
H29A C29 H29C 109.5 . . ?
H29B C29 H29C 109.5 . . ?
C32 C38 H38A 109.5 . . ?
C32 C38 H38B 109.5 . . ?
C32 C38 H38C 109.5 . . ?
H38A C38 H38B 109.5 . . ?
H38A C38 H38C 109.5 . . ?
H38B C38 H38C 109.5 . . ?
C34 C39 H39A 109.5 . . ?
C34 C39 H39B 109.5 . . ?
C34 C39 H39C 109.5 . . ?
H39A C39 H39B 109.5 . . ?
H39A C39 H39C 109.5 . . ?
H39B C39 H39C 109.5 . . ?
C13 C14 H14 119.8 . . ?
C13 C14 C15 120.4(2) . . ?
C15 C14 H14 119.8 . . ?
C14 C13 H13 120.0 . . ?
C14 C13 C12 120.0(2) . . ?
C12 C13 H13 120.0 . . ?
C13 C12 H12 120.0 . . ?
C13 C12 C11 120.0(2) . . ?
C11 C12 H12 120.0 . . ?
C12 C11 H11 119.6 . . ?
C12 C11 C10 120.7(2) . . ?
C10 C11 H11 119.6 . . ?
C4 C9 H9 119.4 . . ?
C8 C9 C4 121.11(18) . . ?
C8 C9 H9 119.4 . . ?
C7 C8 H8 120.0 . . ?
C9 C8 C7 119.9(2) . . ?
C9 C8 H8 120.0 . . ?
N1 C3 C4 120.27(17) . . ?
N1 C3 C2 110.86(17) . . ?
C2 C3 C4 128.85(17) . . ?
C17 C16 N2 118.93(17) . . ?
C21 C16 N2 120.38(17) . . ?
C21 C16 C17 120.56(17) . . ?
C18 C19 B1 120.89(16) . . ?
C18 C19 C20 116.47(16) . . ?
C20 C19 B1 122.03(16) . . ?
C31 B1 C22 123.68(16) . . ?
C19 B1 C22 114.69(16) . . ?
C19 B1 C31 121.56(16) . . ?
C3 C2 H2 126.7 . . ?
C1 C2 C3 106.63(17) . . ?
C1 C2 H2 126.7 . . ?
N2 C1 C10 125.69(17) . . ?
C2 C1 N2 105.41(17) . . ?
C2 C1 C10 128.69(17) . . ?
C36 C37 H37A 109.5 . . ?
C36 C37 H37B 109.5 . . ?
C36 C37 H37C 109.5 . . ?
H37A C37 H37B 109.5 . . ?
H37A C37 H37C 109.5 . . ?
H37B C37 H37C 109.5 . . ?
C23 C28 H28A 109.5 . . ?
C23 C28 H28B 109.5 . . ?
C23 C28 H28C 109.5 . . ?
H28A C28 H28B 109.5 . . ?
H28A C28 H28C 109.5 . . ?
H28B C28 H28C 109.5 . . ?
C19 C20 H20 118.8 . . ?
C21 C20 C19 122.44(18) . . ?
C21 C20 H20 118.8 . . ?
C16 C21 H21 120.5 . . ?
C20 C21 C16 119.07(18) . . ?
C20 C21 H21 120.5 . . ?
C11 C10 C1 122.29(18) . . ?
C11 C10 C15 118.4(2) . . ?
C15 C10 C1 119.20(19) . . ?
C14 C15 C10 120.5(2) . . ?
C14 C15 H15 119.7 . . ?
C10 C15 H15 119.7 . . ?

loop_
_geom_bond_atom_site_label_1
_geom_bond_atom_site_label_2
_geom_bond_distance
_geom_bond_site_symmetry_2
_geom_bond_publ_flag
N1 N2 1.361(2) . ?
N1 C3 1.337(2) . ?
N2 C16 1.434(2) . ?
N2 C1 1.377(2) . ?
C18 H18 0.9500 . ?
C18 C17 1.389(3) . ?
C18 C19 1.395(3) . ?
C22 C27 1.409(3) . ?
C22 C23 1.414(3) . ?
C22 B1 1.585(3) . ?
C27 C30 1.518(3) . ?
C27 C26 1.392(3) . ?
C25 C24 1.386(3) . ?
C25 C26 1.384(3) . ?
C25 C29 1.512(3) . ?
C31 C36 1.417(3) . ?
C31 C32 1.414(3) . ?
C31 B1 1.575(3) . ?
C36 C35 1.391(3) . ?
C36 C37 1.507(3) . ?
C35 H35 0.9500 . ?
C35 C34 1.386(3) . ?
C34 C33 1.389(3) . ?
C34 C39 1.505(3) . ?
C33 H33 0.9500 . ?
C33 C32 1.391(3) . ?
C32 C38 1.505(3) . ?
C23 C24 1.393(3) . ?
C23 C28 1.505(3) . ?
C24 H24 0.9500 . ?
C30 H30A 0.9800 . ?
C30 H30B 0.9800 . ?
C30 H30C 0.9800 . ?
C7 H7 0.9500 . ?
C7 C6 1.379(3) . ?
C7 C8 1.386(3) . ?
C6 H6 0.9500 . ?
C6 C5 1.385(3) . ?
C5 H5 0.9500 . ?
C5 C4 1.392(3) . ?
C4 C9 1.395(3) . ?
C4 C3 1.471(3) . ?
C17 H17 0.9500 . ?
C17 C16 1.386(3) . ?
C26 H26 0.9500 . ?
C29 H29A 0.9800 . ?
C29 H29B 0.9800 . ?
C29 H29C 0.9800 . ?
C38 H38A 0.9800 . ?
C38 H38B 0.9800 . ?
C38 H38C 0.9800 . ?
C39 H39A 0.9800 . ?
C39 H39B 0.9800 . ?
C39 H39C 0.9800 . ?
C14 H14 0.9500 . ?
C14 C13 1.370(4) . ?
C14 C15 1.379(3) . ?
C13 H13 0.9500 . ?
C13 C12 1.371(3) . ?
C12 H12 0.9500 . ?
C12 C11 1.383(3) . ?
C11 H11 0.9500 . ?
C11 C10 1.387(3) . ?
C9 H9 0.9500 . ?
C9 C8 1.376(3) . ?
C8 H8 0.9500 . ?
C3 C2 1.402(3) . ?
C16 C21 1.383(3) . ?
C19 B1 1.571(3) . ?
C19 C20 1.404(3) . ?
C2 H2 0.9500 . ?
C2 C1 1.373(3) . ?
C1 C10 1.470(3) . ?
C37 H37A 0.9800 . ?
C37 H37B 0.9800 . ?
C37 H37C 0.9800 . ?
C28 H28A 0.9800 . ?
C28 H28B 0.9800 . ?
C28 H28C 0.9800 . ?
C20 H20 0.9500 . ?
C20 C21 1.380(3) . ?
C21 H21 0.9500 . ?
C10 C15 1.389(3) . ?
C15 H15 0.9500 . ?
